data_4103625
loop_
_publ_author_name
'Jonathan Jeck'
'Iulia Bejan'
'Andrew J. P. White'
'Dominik Nied'
'Frank Breher'
'David Scheschkewitz'

_publ_section_title
;
 Transfer of a Disilenyl Moiety to Aromatic Substrates and Lateral
 Functional Group Transformation in Aryl Disilenes
;
_journal_name_full 'Journal of the American Chemical Society'
_journal_page_first 17306
_journal_page_last 17315
_journal_paper_doi 10.1021/ja107547s
_journal_volume 132
_journal_year 2010
_chemical_formula_moiety 'C51 H73 Cl Si2'
_chemical_formula_sum 'C51 H73 Cl Si2'
_chemical_formula_weight 777.72
_chemical_melting_point 419(2)
_chemical_name_systematic
; 
 1-(para-Chlorophenyl)-1,2,2-(2',4',6'-triisopropylphenyl)disilene  
;
_space_group_IT_number 14
_symmetry_cell_setting monoclinic
_symmetry_space_group_name_Hall '-P 2ybc'
_symmetry_space_group_name_H-M 'P 1 21/c 1'
_atom_sites_solution_hydrogens geom
_atom_sites_solution_primary direct
_atom_sites_solution_secondary difmap
_audit_creation_method SHELXL-97
_cell_angle_alpha 90.00
_cell_angle_beta 109.6339(5)
_cell_angle_gamma 90.00
_cell_formula_units_Z 4
_cell_length_a 18.55902(9)
_cell_length_b 12.81965(5)
_cell_length_c 21.65869(9)
_cell_measurement_reflns_used 34299
_cell_measurement_temperature 173(2)
_cell_measurement_theta_max 72.3566
_cell_measurement_theta_min 2.1628
_cell_volume 4853.43(4)
_computing_cell_refinement 'CrysAlis RED, Oxford Diffraction Ltd'
_computing_data_collection 'CrysAlis CCD, Oxford Diffraction Ltd'
_computing_data_reduction 'CrysAlis RED, Oxford Diffraction Ltd'
_computing_molecular_graphics 'Bruker SHELXTL'
_computing_publication_material 'Bruker SHELXTL'
_computing_structure_refinement 'SHELXL-97 (Sheldrick, 1997)'
_computing_structure_solution 'SHELXS-97 (Sheldrick, 1990)'
_diffrn_ambient_temperature 173(2)
_diffrn_detector_area_resol_mean 8.2556
_diffrn_measured_fraction_theta_full 0.998
_diffrn_measured_fraction_theta_max 0.998
_diffrn_measurement_device_type 'OD Xcalibur PX Ultra'
_diffrn_measurement_method 'omega scans'
_diffrn_radiation_monochromator graphite
_diffrn_radiation_source 'Enhance Ultra (Cu) X-ray Source'
_diffrn_radiation_type CuK\a
_diffrn_radiation_wavelength 1.54184
_diffrn_reflns_av_R_equivalents 0.0263
_diffrn_reflns_av_sigmaI/netI 0.0196
_diffrn_reflns_limit_h_max 22
_diffrn_reflns_limit_h_min -22
_diffrn_reflns_limit_k_max 15
_diffrn_reflns_limit_k_min -15
_diffrn_reflns_limit_l_max 26
_diffrn_reflns_limit_l_min -22
_diffrn_reflns_number 55005
_diffrn_reflns_theta_full 72.47
_diffrn_reflns_theta_max 72.47
_diffrn_reflns_theta_min 2.53
_diffrn_standards_number 0
_exptl_absorpt_coefficient_mu 1.386
_exptl_absorpt_correction_T_max 0.903
_exptl_absorpt_correction_T_min 0.738
_exptl_absorpt_correction_type analytical
_exptl_absorpt_process_details
; 
CrysAlisPro, Oxford Diffraction Ltd., 
Version 1.171.33.48 (release 15-09-2009 CrysAlis171 .NET) 
(compiled Sep 15 2009,11:49:04) 
Analytical numeric absorption correction using a multifaceted crystal 
model based on expressions derived by R.C. Clark & J.S. Reid. 
(Clark, R. C. & Reid, J. S. (1995). Acta Cryst. A51, 887-897) 
;
_exptl_crystal_colour 'Bright orange'
_exptl_crystal_density_diffrn 1.064
_exptl_crystal_density_method 'not measured'
_exptl_crystal_description blocks
_exptl_crystal_F_000 1696
_exptl_crystal_size_max 0.32
_exptl_crystal_size_mid 0.22
_exptl_crystal_size_min 0.08
_refine_diff_density_max 0.251
_refine_diff_density_min -0.294
_refine_diff_density_rms 0.037
_refine_ls_extinction_method none
_refine_ls_goodness_of_fit_ref 1.086
_refine_ls_hydrogen_treatment constr
_refine_ls_matrix_type full
_refine_ls_number_parameters 514
_refine_ls_number_reflns 9592
_refine_ls_number_restraints 63
_refine_ls_restrained_S_all 1.117
_refine_ls_R_factor_all 0.0434
_refine_ls_R_factor_gt 0.0375
_refine_ls_shift/su_max 0.002
_refine_ls_shift/su_mean 0.000
_refine_ls_structure_factor_coef Fsqd
_refine_ls_weighting_details 'calc w=1/[\s^2^(Fo^2^)+(0.0643P)^2^+0.6429P] where P=(Fo^2^+2Fc^2^)/3'
_refine_ls_weighting_scheme calc
_refine_ls_wR_factor_gt 0.1050
_refine_ls_wR_factor_ref 0.1081
_reflns_number_gt 8423
_reflns_number_total 9592
_reflns_threshold_expression >2sigma(I)
_cod_data_source_file ja107547s_si_008_2.cif
_cod_data_source_block 6c
_cod_original_cell_volume 4853.43(3)
_cod_database_code 4103625

loop_
_symmetry_equiv_pos_as_xyz
'x, y, z'
'-x, y+1/2, -z+1/2'
'-x, -y, -z'
'x, -y-1/2, z-1/2'

loop_
_atom_site_label
_atom_site_type_symbol
_atom_site_fract_x
_atom_site_fract_y
_atom_site_fract_z
_atom_site_U_iso_or_equiv
_atom_site_adp_type
_atom_site_occupancy
_atom_site_symmetry_multiplicity
_atom_site_calc_flag
_atom_site_refinement_flags
_atom_site_disorder_assembly
_atom_site_disorder_group
Si1 Si 0.23752(2) 0.23952(3) 0.522230(15) 0.03416(9) Uani 1 1 d . . .
Si2 Si 0.274838(19) 0.26997(3) 0.626990(15) 0.03192(9) Uani 1 1 d . . .
C1 C 0.20222(7) 0.34964(10) 0.46305(6) 0.0351(2) Uani 1 1 d . . .
C2 C 0.21827(8) 0.35028(11) 0.40427(7) 0.0422(3) Uani 1 1 d . . .
H2A H 0.2483 0.2957 0.3959 0.051 Uiso 1 1 calc R . .
C3 C 0.19141(9) 0.42858(12) 0.35800(7) 0.0480(3) Uani 1 1 d . . .
H3A H 0.2031 0.4279 0.3185 0.058 Uiso 1 1 calc R . .
C4 C 0.14755(8) 0.50725(12) 0.37033(7) 0.0475(3) Uani 1 1 d . . .
Cl4 Cl 0.11161(3) 0.60473(4) 0.31168(2) 0.07313(14) Uani 1 1 d . . .
C5 C 0.13027(9) 0.50988(12) 0.42750(8) 0.0491(3) Uani 1 1 d . . .
H5A H 0.1002 0.5650 0.4353 0.059 Uiso 1 1 calc R . .
C6 C 0.15724(8) 0.43124(11) 0.47330(7) 0.0416(3) Uani 1 1 d . . .
H6A H 0.1450 0.4326 0.5125 0.050 Uiso 1 1 calc R . .
C7 C 0.26478(7) 0.12322(10) 0.48210(6) 0.0334(2) Uani 1 1 d . . .
C8 C 0.34143(7) 0.09362(10) 0.49375(6) 0.0361(3) Uani 1 1 d . . .
C9 C 0.35601(8) 0.00122(11) 0.46574(6) 0.0393(3) Uani 1 1 d . . .
H9A H 0.4076 -0.0190 0.4738 0.047 Uiso 1 1 calc R . .
C10 C 0.29810(8) -0.06183(10) 0.42676(6) 0.0379(3) Uani 1 1 d . A .
C11 C 0.22290(8) -0.03005(10) 0.41423(6) 0.0383(3) Uani 1 1 d . . .
H11A H 0.1825 -0.0717 0.3867 0.046 Uiso 1 1 calc R . .
C12 C 0.20515(7) 0.06098(10) 0.44087(6) 0.0358(3) Uani 1 1 d . B .
C13 C 0.40903(8) 0.15883(11) 0.53459(6) 0.0412(3) Uani 1 1 d . . .
H13A H 0.3879 0.2228 0.5487 0.049 Uiso 1 1 calc R . .
C14 C 0.45718(9) 0.10161(15) 0.59669(7) 0.0560(4) Uani 1 1 d . . .
H14A H 0.4245 0.0809 0.6220 0.084 Uiso 1 1 calc R . .
H14B H 0.4978 0.1479 0.6233 0.084 Uiso 1 1 calc R . .
H14C H 0.4801 0.0394 0.5846 0.084 Uiso 1 1 calc R . .
C15 C 0.45788(9) 0.19476(12) 0.49416(7) 0.0472(3) Uani 1 1 d . . .
H15A H 0.5007 0.2369 0.5217 0.071 Uiso 1 1 calc R . .
H15B H 0.4265 0.2367 0.4570 0.071 Uiso 1 1 calc R . .
H15C H 0.4777 0.1337 0.4779 0.071 Uiso 1 1 calc R . .
C16 C 0.31511(9) -0.16532(11) 0.40035(7) 0.0458(3) Uani 1 1 d D . .
H16A H 0.3716 -0.1699 0.4098 0.055 Uiso 0.818(15) 1 calc PR A 1
H16B H 0.3671 -0.1615 0.4012 0.055 Uiso 0.182(15) 1 d PR A 2
C17 C 0.2917(5) -0.2548(2) 0.4372(2) 0.0707(14) Uani 0.818(15) 1 d PDU A 1
H17A H 0.3213 -0.2503 0.4840 0.106 Uiso 0.818(15) 1 calc PR A 1
H17B H 0.3017 -0.3219 0.4199 0.106 Uiso 0.818(15) 1 calc PR A 1
H17C H 0.2370 -0.2491 0.4310 0.106 Uiso 0.818(15) 1 calc PR A 1
C18 C 0.2759(3) -0.1759(4) 0.32692(13) 0.0525(9) Uani 0.818(15) 1 d PDU A 1
H18A H 0.2937 -0.1205 0.3044 0.079 Uiso 0.818(15) 1 calc PR A 1
H18B H 0.2204 -0.1702 0.3164 0.079 Uiso 0.818(15) 1 calc PR A 1
H18C H 0.2883 -0.2440 0.3125 0.079 Uiso 0.818(15) 1 calc PR A 1
C17' C 0.3231(8) -0.2469(10) 0.4498(6) 0.051(3) Uiso 0.182(15) 1 d PDU A 2
H17D H 0.3755 -0.2468 0.4809 0.076 Uiso 0.182(15) 1 calc PR A 2
H17E H 0.3117 -0.3150 0.4282 0.076 Uiso 0.182(15) 1 calc PR A 2
H17F H 0.2872 -0.2332 0.4734 0.076 Uiso 0.182(15) 1 calc PR A 2
C18' C 0.2651(13) -0.188(2) 0.3308(6) 0.051(4) Uiso 0.182(15) 1 d PDU A 2
H18D H 0.2757 -0.1371 0.3012 0.076 Uiso 0.182(15) 1 calc PR A 2
H18E H 0.2112 -0.1832 0.3274 0.076 Uiso 0.182(15) 1 calc PR A 2
H18F H 0.2759 -0.2584 0.3187 0.076 Uiso 0.182(15) 1 calc PR A 2
C19 C 0.12086(8) 0.08921(11) 0.42408(7) 0.0412(3) Uani 1 1 d D . .
H19A H 0.1180 0.1566 0.4464 0.049 Uiso 0.638(12) 1 calc PR B 1
H19B H 0.1190 0.1621 0.4332 0.049 Uiso 0.362(12) 1 d PR B 2
C20 C 0.08059(18) 0.0057(5) 0.4514(3) 0.0676(12) Uani 0.638(12) 1 d PDU B 1
H20A H 0.1041 0.0027 0.4992 0.101 Uiso 0.638(12) 1 calc PR B 1
H20B H 0.0857 -0.0623 0.4326 0.101 Uiso 0.638(12) 1 calc PR B 1
H20C H 0.0263 0.0233 0.4399 0.101 Uiso 0.638(12) 1 calc PR B 1
C21 C 0.0848(3) 0.1053(5) 0.35249(14) 0.0604(12) Uani 0.638(12) 1 d PDU B 1
H21A H 0.1033 0.1709 0.3399 0.091 Uiso 0.638(12) 1 calc PR B 1
H21B H 0.0291 0.1085 0.3412 0.091 Uiso 0.638(12) 1 calc PR B 1
H21C H 0.0983 0.0473 0.3290 0.091 Uiso 0.638(12) 1 calc PR B 1
C20' C 0.0814(4) 0.0398(6) 0.4666(3) 0.0459(15) Uiso 0.362(12) 1 d PDU B 2
H20D H 0.1120 0.0506 0.5128 0.069 Uiso 0.362(12) 1 calc PR B 2
H20E H 0.0755 -0.0351 0.4573 0.069 Uiso 0.362(12) 1 calc PR B 2
H20F H 0.0309 0.0717 0.4575 0.069 Uiso 0.362(12) 1 calc PR B 2
C21' C 0.0690(3) 0.0635(6) 0.3505(3) 0.0475(15) Uiso 0.362(12) 1 d PDU B 2
H21D H 0.0900 0.0985 0.3201 0.071 Uiso 0.362(12) 1 calc PR B 2
H21E H 0.0167 0.0883 0.3428 0.071 Uiso 0.362(12) 1 calc PR B 2
H21F H 0.0683 -0.0120 0.3433 0.071 Uiso 0.362(12) 1 calc PR B 2
C22 C 0.30895(7) 0.16983(9) 0.69548(6) 0.0327(2) Uani 1 1 d . . .
C23 C 0.36007(7) 0.20539(10) 0.75633(6) 0.0357(3) Uani 1 1 d . . .
C24 C 0.38694(8) 0.13682(11) 0.80913(6) 0.0403(3) Uani 1 1 d . . .
H24A H 0.4206 0.1624 0.8497 0.048 Uiso 1 1 calc R . .
C25 C 0.36618(8) 0.03262(11) 0.80424(6) 0.0408(3) Uani 1 1 d . C .
C26 C 0.31629(8) -0.00186(11) 0.74467(7) 0.0413(3) Uani 1 1 d . . .
H26A H 0.3013 -0.0731 0.7406 0.050 Uiso 1 1 calc R . .
C27 C 0.28699(7) 0.06330(10) 0.69033(6) 0.0365(3) Uani 1 1 d . . .
C28 C 0.38634(8) 0.31830(10) 0.76813(6) 0.0404(3) Uani 1 1 d . . .
H28A H 0.3712 0.3536 0.7244 0.048 Uiso 1 1 calc R . .
C29 C 0.34522(11) 0.37459(13) 0.80913(7) 0.0552(4) Uani 1 1 d . . .
H29A H 0.2898 0.3664 0.7883 0.083 Uiso 1 1 calc R . .
H29B H 0.3583 0.4489 0.8120 0.083 Uiso 1 1 calc R . .
H29C H 0.3612 0.3445 0.8533 0.083 Uiso 1 1 calc R . .
C30 C 0.47311(10) 0.32815(13) 0.79914(9) 0.0564(4) Uani 1 1 d . . .
H30A H 0.4978 0.2912 0.7721 0.085 Uiso 1 1 calc R . .
H30B H 0.4896 0.2976 0.8432 0.085 Uiso 1 1 calc R . .
H30C H 0.4875 0.4020 0.8021 0.085 Uiso 1 1 calc R . .
C31 C 0.39764(10) -0.04411(12) 0.86058(7) 0.0507(3) Uani 1 1 d D . .
H31A H 0.3543 -0.0923 0.8578 0.061 Uiso 0.627(9) 1 calc PR C 1
H31B H 0.3662 -0.1054 0.8515 0.061 Uiso 0.373(9) 1 d PR C 2
C32 C 0.4176(4) 0.0081(3) 0.92665(18) 0.0664(12) Uani 0.627(9) 1 d PDU C 1
H32A H 0.3707 0.0331 0.9331 0.100 Uiso 0.627(9) 1 calc PR C 1
H32B H 0.4518 0.0672 0.9286 0.100 Uiso 0.627(9) 1 calc PR C 1
H32C H 0.4432 -0.0422 0.9611 0.100 Uiso 0.627(9) 1 calc PR C 1
C33 C 0.4562(3) -0.1090(4) 0.8492(2) 0.0792(16) Uani 0.627(9) 1 d PDU C 1
H33A H 0.4322 -0.1707 0.8238 0.119 Uiso 0.627(9) 1 calc PR C 1
H33B H 0.4930 -0.1310 0.8914 0.119 Uiso 0.627(9) 1 calc PR C 1
H33C H 0.4828 -0.0692 0.8248 0.119 Uiso 0.627(9) 1 calc PR C 1
C32' C 0.4011(4) -0.0067(6) 0.9282(4) 0.0473(16) Uiso 0.373(9) 1 d PDU C 2
H32D H 0.3497 0.0128 0.9273 0.071 Uiso 0.373(9) 1 calc PR C 2
H32E H 0.4351 0.0540 0.9408 0.071 Uiso 0.373(9) 1 calc PR C 2
H32F H 0.4209 -0.0628 0.9602 0.071 Uiso 0.373(9) 1 calc PR C 2
C33' C 0.4892(3) -0.0680(5) 0.8710(3) 0.0559(15) Uiso 0.373(9) 1 d PDU C 2
H33D H 0.4933 -0.0981 0.8308 0.084 Uiso 0.373(9) 1 calc PR C 2
H33E H 0.5098 -0.1173 0.9073 0.084 Uiso 0.373(9) 1 calc PR C 2
H33F H 0.5183 -0.0028 0.8812 0.084 Uiso 0.373(9) 1 calc PR C 2
C34 C 0.23118(8) 0.01333(11) 0.62929(7) 0.0426(3) Uani 1 1 d . . .
H34A H 0.2143 0.0683 0.5946 0.051 Uiso 1 1 calc R . .
C35 C 0.16000(10) -0.02705(13) 0.64269(8) 0.0545(4) Uani 1 1 d . . .
H35A H 0.1366 0.0301 0.6594 0.082 Uiso 1 1 calc R . .
H35B H 0.1748 -0.0831 0.6753 0.082 Uiso 1 1 calc R . .
H35C H 0.1231 -0.0539 0.6019 0.082 Uiso 1 1 calc R . .
C36 C 0.26837(11) -0.07469(13) 0.60289(8) 0.0542(4) Uani 1 1 d . . .
H36A H 0.3136 -0.0478 0.5944 0.081 Uiso 1 1 calc R . .
H36B H 0.2317 -0.1017 0.5621 0.081 Uiso 1 1 calc R . .
H36C H 0.2837 -0.1310 0.6353 0.081 Uiso 1 1 calc R . .
C37 C 0.22559(7) 0.39007(9) 0.64442(5) 0.0316(2) Uani 1 1 d . . .
C38 C 0.25558(7) 0.49198(10) 0.64524(6) 0.0348(2) Uani 1 1 d . . .
C39 C 0.21242(8) 0.57674(10) 0.65281(6) 0.0381(3) Uani 1 1 d . . .
H39A H 0.2325 0.6449 0.6530 0.046 Uiso 1 1 calc R . .
C40 C 0.14139(8) 0.56585(10) 0.66005(6) 0.0379(3) Uani 1 1 d . . .
C41 C 0.11275(7) 0.46591(10) 0.65980(6) 0.0369(3) Uani 1 1 d . . .
H41A H 0.0643 0.4570 0.6651 0.044 Uiso 1 1 calc R . .
C42 C 0.15333(7) 0.37792(9) 0.65195(6) 0.0335(2) Uani 1 1 d . . .
C43 C 0.33291(8) 0.51456(11) 0.63782(7) 0.0408(3) Uani 1 1 d . . .
H43A H 0.3588 0.4462 0.6376 0.049 Uiso 1 1 calc R . .
C44 C 0.32393(10) 0.56982(15) 0.57313(8) 0.0589(4) Uani 1 1 d . . .
H44A H 0.2921 0.5272 0.5365 0.088 Uiso 1 1 calc R . .
H44B H 0.3744 0.5799 0.5689 0.088 Uiso 1 1 calc R . .
H44C H 0.2995 0.6378 0.5724 0.088 Uiso 1 1 calc R . .
C45 C 0.38471(9) 0.57929(13) 0.69517(8) 0.0507(3) Uani 1 1 d . . .
H45A H 0.4340 0.5913 0.6890 0.076 Uiso 1 1 calc R . .
H45B H 0.3930 0.5415 0.7363 0.076 Uiso 1 1 calc R . .
H45C H 0.3602 0.6464 0.6969 0.076 Uiso 1 1 calc R . .
C46 C 0.09600(9) 0.66290(11) 0.66406(7) 0.0450(3) Uani 1 1 d . . .
H46A H 0.1336 0.7196 0.6840 0.054 Uiso 1 1 calc R . .
C47 C 0.04869(11) 0.69757(15) 0.59452(9) 0.0634(4) Uani 1 1 d . . .
H47A H 0.0823 0.7052 0.5683 0.095 Uiso 1 1 calc R . .
H47B H 0.0241 0.7646 0.5965 0.095 Uiso 1 1 calc R . .
H47C H 0.0094 0.6451 0.5744 0.095 Uiso 1 1 calc R . .
C48 C 0.04616(11) 0.64910(13) 0.70679(9) 0.0575(4) Uani 1 1 d . . .
H48A H 0.0781 0.6278 0.7509 0.086 Uiso 1 1 calc R . .
H48B H 0.0075 0.5954 0.6877 0.086 Uiso 1 1 calc R . .
H48C H 0.0208 0.7152 0.7092 0.086 Uiso 1 1 calc R . .
C49 C 0.11699(8) 0.27108(10) 0.64969(7) 0.0383(3) Uani 1 1 d . . .
H49A H 0.1560 0.2182 0.6482 0.046 Uiso 1 1 calc R . .
C50 C 0.04832(10) 0.25778(13) 0.58733(10) 0.0613(4) Uani 1 1 d . . .
H50A H 0.0263 0.1882 0.5868 0.092 Uiso 1 1 calc R . .
H50B H 0.0647 0.2659 0.5490 0.092 Uiso 1 1 calc R . .
H50C H 0.0098 0.3107 0.5860 0.092 Uiso 1 1 calc R . .
C51 C 0.09625(13) 0.24839(13) 0.71071(10) 0.0642(5) Uani 1 1 d . . .
H51A H 0.0742 0.1783 0.7074 0.096 Uiso 1 1 calc R . .
H51B H 0.0589 0.2999 0.7144 0.096 Uiso 1 1 calc R . .
H51C H 0.1424 0.2524 0.7496 0.096 Uiso 1 1 calc R . .

loop_
_atom_site_aniso_label
_atom_site_aniso_U_11
_atom_site_aniso_U_22
_atom_site_aniso_U_33
_atom_site_aniso_U_23
_atom_site_aniso_U_13
_atom_site_aniso_U_12
Si1 0.04187(18) 0.03204(17) 0.02857(16) -0.00106(11) 0.01184(13) 0.00779(12)
Si2 0.03810(17) 0.03062(17) 0.02811(16) -0.00110(11) 0.01254(13) 0.00296(12)
C1 0.0357(6) 0.0334(6) 0.0340(6) -0.0012(5) 0.0086(5) 0.0005(5)
C2 0.0457(7) 0.0418(7) 0.0392(6) 0.0022(5) 0.0144(5) 0.0035(5)
C3 0.0526(8) 0.0511(8) 0.0400(7) 0.0068(6) 0.0152(6) -0.0021(6)
C4 0.0456(7) 0.0414(7) 0.0473(7) 0.0115(6) 0.0049(6) -0.0027(6)
Cl4 0.0783(3) 0.0626(3) 0.0690(3) 0.0332(2) 0.0122(2) 0.0106(2)
C5 0.0477(7) 0.0410(7) 0.0535(8) 0.0041(6) 0.0101(6) 0.0108(6)
C6 0.0442(7) 0.0399(7) 0.0388(6) 0.0010(5) 0.0112(5) 0.0074(5)
C7 0.0405(6) 0.0323(6) 0.0294(5) 0.0014(4) 0.0143(5) 0.0061(5)
C8 0.0411(6) 0.0369(6) 0.0319(6) 0.0012(5) 0.0143(5) 0.0063(5)
C9 0.0421(6) 0.0403(7) 0.0380(6) 0.0017(5) 0.0169(5) 0.0106(5)
C10 0.0489(7) 0.0335(6) 0.0344(6) 0.0007(5) 0.0181(5) 0.0086(5)
C11 0.0451(7) 0.0332(6) 0.0375(6) -0.0020(5) 0.0148(5) 0.0028(5)
C12 0.0415(6) 0.0337(6) 0.0343(6) 0.0009(5) 0.0157(5) 0.0056(5)
C13 0.0390(6) 0.0450(7) 0.0398(6) -0.0052(5) 0.0135(5) 0.0054(5)
C14 0.0510(8) 0.0741(11) 0.0391(7) 0.0029(7) 0.0102(6) -0.0040(7)
C15 0.0473(7) 0.0479(8) 0.0461(7) 0.0003(6) 0.0153(6) -0.0003(6)
C16 0.0591(8) 0.0375(7) 0.0441(7) -0.0017(5) 0.0219(6) 0.0137(6)
C17 0.124(4) 0.0341(12) 0.0699(18) 0.0089(11) 0.053(2) 0.0218(16)
C18 0.078(2) 0.0387(16) 0.0476(12) -0.0089(9) 0.0297(12) 0.0043(13)
C19 0.0390(6) 0.0398(7) 0.0439(7) -0.0076(5) 0.0129(5) 0.0029(5)
C20 0.0363(13) 0.075(3) 0.088(3) 0.011(2) 0.0170(14) -0.0053(15)
C21 0.0546(19) 0.070(3) 0.0480(14) 0.0081(14) 0.0056(12) 0.0247(19)
C22 0.0359(6) 0.0326(6) 0.0323(5) -0.0001(4) 0.0148(5) 0.0020(5)
C23 0.0406(6) 0.0343(6) 0.0334(6) -0.0004(5) 0.0142(5) 0.0012(5)
C24 0.0464(7) 0.0407(7) 0.0316(6) 0.0014(5) 0.0104(5) -0.0021(5)
C25 0.0467(7) 0.0409(7) 0.0368(6) 0.0061(5) 0.0167(5) -0.0011(5)
C26 0.0499(7) 0.0352(6) 0.0409(7) 0.0024(5) 0.0180(6) -0.0050(5)
C27 0.0410(6) 0.0348(6) 0.0362(6) 0.0002(5) 0.0162(5) -0.0017(5)
C28 0.0505(7) 0.0342(6) 0.0316(6) -0.0016(5) 0.0074(5) -0.0006(5)
C29 0.0792(11) 0.0436(8) 0.0415(7) -0.0055(6) 0.0188(7) 0.0092(7)
C30 0.0539(8) 0.0438(8) 0.0599(9) 0.0046(7) 0.0039(7) -0.0075(7)
C31 0.0643(9) 0.0448(8) 0.0425(7) 0.0117(6) 0.0173(6) -0.0082(7)
C32 0.077(3) 0.069(2) 0.0370(14) 0.0227(13) -0.0022(15) -0.0124(19)
C33 0.104(3) 0.062(2) 0.075(2) 0.0382(18) 0.034(2) 0.037(2)
C34 0.0509(7) 0.0346(6) 0.0398(6) 0.0002(5) 0.0119(6) -0.0069(5)
C35 0.0525(8) 0.0488(8) 0.0584(9) -0.0005(7) 0.0136(7) -0.0136(7)
C36 0.0734(10) 0.0428(8) 0.0466(8) -0.0056(6) 0.0205(7) -0.0028(7)
C37 0.0382(6) 0.0307(6) 0.0265(5) -0.0007(4) 0.0116(4) 0.0013(5)
C38 0.0408(6) 0.0339(6) 0.0296(5) -0.0001(4) 0.0117(5) -0.0009(5)
C39 0.0468(7) 0.0294(6) 0.0372(6) -0.0008(5) 0.0130(5) -0.0020(5)
C40 0.0441(7) 0.0326(6) 0.0355(6) -0.0019(5) 0.0113(5) 0.0041(5)
C41 0.0385(6) 0.0345(6) 0.0392(6) -0.0015(5) 0.0148(5) 0.0022(5)
C42 0.0390(6) 0.0323(6) 0.0296(5) -0.0004(4) 0.0121(5) 0.0017(5)
C43 0.0442(7) 0.0382(7) 0.0426(7) -0.0005(5) 0.0179(5) -0.0049(5)
C44 0.0610(9) 0.0694(11) 0.0503(8) 0.0078(7) 0.0239(7) -0.0151(8)
C45 0.0486(8) 0.0482(8) 0.0545(8) -0.0060(6) 0.0164(6) -0.0117(6)
C46 0.0513(7) 0.0317(6) 0.0516(8) -0.0033(5) 0.0166(6) 0.0054(5)
C47 0.0707(11) 0.0530(9) 0.0623(10) 0.0067(8) 0.0167(8) 0.0234(8)
C48 0.0670(10) 0.0432(8) 0.0710(10) -0.0075(7) 0.0348(8) 0.0100(7)
C49 0.0399(6) 0.0322(6) 0.0477(7) 0.0000(5) 0.0209(6) 0.0006(5)
C50 0.0499(9) 0.0452(8) 0.0776(11) -0.0080(7) 0.0068(8) -0.0083(7)
C51 0.0926(13) 0.0458(8) 0.0749(11) 0.0073(8) 0.0554(11) -0.0016(8)

loop_
_atom_type_symbol
_atom_type_description
_atom_type_scat_dispersion_real
_atom_type_scat_dispersion_imag
_atom_type_scat_source
C C 0.0181 0.0091 'International Tables Vol C Tables 4.2.6.8 and 6.1.1.4'
H H 0.0000 0.0000 'International Tables Vol C Tables 4.2.6.8 and 6.1.1.4'
Si Si 0.2541 0.3302 'International Tables Vol C Tables 4.2.6.8 and 6.1.1.4'
Cl Cl 0.3639 0.7018 'International Tables Vol C Tables 4.2.6.8 and 6.1.1.4'

loop_
_geom_angle_atom_site_label_1
_geom_angle_atom_site_label_2
_geom_angle_atom_site_label_3
_geom_angle
C1 Si1 C7 111.63(5)
C1 Si1 Si2 119.67(4)
C7 Si1 Si2 125.77(4)
C37 Si2 C22 116.75(5)
C37 Si2 Si1 110.40(4)
C22 Si2 Si1 126.78(4)
C2 C1 C6 117.33(12)
C2 C1 Si1 119.63(10)
C6 C1 Si1 123.00(10)
C3 C2 C1 121.73(13)
C4 C3 C2 118.82(13)
C3 C4 C5 121.50(13)
C3 C4 Cl4 119.27(12)
C5 C4 Cl4 119.22(12)
C4 C5 C6 119.21(14)
C5 C6 C1 121.40(13)
C8 C7 C12 119.34(11)
C8 C7 Si1 122.87(10)
C12 C7 Si1 117.73(9)
C9 C8 C7 118.74(12)
C9 C8 C13 118.45(11)
C7 C8 C13 122.81(11)
C10 C9 C8 122.42(12)
C9 C10 C11 118.13(11)
C9 C10 C16 121.54(12)
C11 C10 C16 120.29(13)
C12 C11 C10 121.84(13)
C11 C12 C7 119.49(12)
C11 C12 C19 117.86(12)
C7 C12 C19 122.65(11)
C8 C13 C15 111.41(11)
C8 C13 C14 111.86(12)
C15 C13 C14 111.40(12)
C17' C16 C18' 117.9(10)
C17' C16 C10 109.2(6)
C18' C16 C10 114.1(11)
C18 C16 C10 112.7(2)
C18 C16 C17 110.9(3)
C10 C16 C17 108.94(13)
C21 C19 C12 110.38(18)
C20' C19 C12 115.3(3)
C21 C19 C20 113.2(3)
C12 C19 C20 109.63(18)
C20' C19 C21' 105.8(3)
C12 C19 C21' 114.6(2)
C23 C22 C27 117.90(11)
C23 C22 Si2 116.87(9)
C27 C22 Si2 125.23(9)
C24 C23 C22 120.23(12)
C24 C23 C28 117.11(11)
C22 C23 C28 122.65(11)
C25 C24 C23 122.11(12)
C26 C25 C24 117.48(12)
C26 C25 C31 119.81(13)
C24 C25 C31 122.68(13)
C25 C26 C27 122.96(13)
C26 C27 C22 119.31(12)
C26 C27 C34 116.08(12)
C22 C27 C34 124.59(11)
C23 C28 C30 112.55(12)
C23 C28 C29 110.58(12)
C30 C28 C29 111.29(13)
C33 C31 C32 117.1(3)
C33 C31 C25 109.95(16)
C32 C31 C25 112.3(2)
C25 C31 C32' 116.7(3)
C25 C31 C33' 109.1(2)
C32' C31 C33' 102.4(3)
C27 C34 C36 112.01(12)
C27 C34 C35 110.85(12)
C36 C34 C35 110.30(12)
C42 C37 C38 118.94(11)
C42 C37 Si2 118.31(9)
C38 C37 Si2 122.58(9)
C39 C38 C37 118.81(11)
C39 C38 C43 117.62(11)
C37 C38 C43 123.57(11)
C40 C39 C38 122.79(12)
C39 C40 C41 118.08(12)
C39 C40 C46 119.35(12)
C41 C40 C46 122.48(12)
C40 C41 C42 121.64(12)
C41 C42 C37 119.74(11)
C41 C42 C49 118.66(11)
C37 C42 C49 121.57(11)
C38 C43 C44 111.59(12)
C38 C43 C45 111.93(11)
C44 C43 C45 109.71(12)
C40 C46 C48 113.63(12)
C40 C46 C47 109.06(12)
C48 C46 C47 111.50(14)
C42 C49 C50 111.06(12)
C42 C49 C51 112.50(12)
C50 C49 C51 111.57(15)

loop_
_geom_bond_atom_site_label_1
_geom_bond_atom_site_label_2
_geom_bond_distance
Si1 C1 1.8711(13)
Si1 C7 1.8787(12)
Si1 Si2 2.1735(4)
Si2 C37 1.8921(12)
Si2 C22 1.9021(12)
C1 C2 1.4015(19)
C1 C6 1.4018(18)
C2 C3 1.387(2)
C3 C4 1.377(2)
C4 C5 1.380(2)
C4 Cl4 1.7467(14)
C5 C6 1.385(2)
C7 C8 1.4108(18)
C7 C12 1.4123(19)
C8 C9 1.3981(18)
C8 C13 1.5195(19)
C9 C10 1.383(2)
C10 C11 1.3901(19)
C10 C16 1.5194(18)
C11 C12 1.3896(18)
C12 C19 1.5258(18)
C13 C15 1.528(2)
C13 C14 1.529(2)
C16 C17' 1.468(10)
C16 C18' 1.508(13)
C16 C18 1.517(3)
C16 C17 1.541(4)
C19 C21 1.482(3)
C19 C20' 1.495(6)
C19 C20 1.534(4)
C19 C21' 1.595(5)
C22 C23 1.4157(18)
C22 C27 1.4188(18)
C23 C24 1.3950(18)
C23 C28 1.5214(18)
C24 C25 1.384(2)
C25 C26 1.384(2)
C25 C31 1.5227(19)
C26 C27 1.3959(19)
C27 C34 1.5201(19)
C28 C30 1.528(2)
C28 C29 1.532(2)
C31 C33 1.454(4)
C31 C32 1.509(4)
C31 C32' 1.523(7)
C31 C33' 1.665(5)
C34 C36 1.530(2)
C34 C35 1.535(2)
C37 C42 1.4130(17)
C37 C38 1.4178(17)
C38 C39 1.3918(18)
C38 C43 1.5246(18)
C39 C40 1.386(2)
C40 C41 1.3865(19)
C40 C46 1.5213(18)
C41 C42 1.3980(18)
C42 C49 1.5202(18)
C43 C44 1.528(2)
C43 C45 1.534(2)
C46 C48 1.523(2)
C46 C47 1.532(2)
C49 C50 1.523(2)
C49 C51 1.524(2)
